data_7041485
loop_
_publ_author_name
'Behlen, Michael J.'
'Zhou, You-Yun'
'Steiman, Talia J.'
'Pal, Sudipta'
'Hartline, Douglas R.'
'Zeller, Matthias'
'Uyeda, Christopher'

_publ_section_title
;
 Dinuclear oxidative addition reactions using an isostructural series of
 Ni2, Co2, and Fe2 complexes.
;
_journal_issue 17
_journal_name_full 'Dalton transactions (Cambridge, England : 2003)'
_journal_page_first 5493
_journal_page_last 5497
_journal_paper_doi 10.1039/c6dt04465d
_journal_volume 46
_journal_year 2017
_chemical_formula_moiety 'C39 H49 Cl Fe2 N4, C6 H6'
_chemical_formula_sum 'C45 H55 Cl Fe2 N4'
_chemical_formula_weight 799.08
_space_group_crystal_system triclinic
_space_group_IT_number 2
_space_group_name_Hall '-P 1'
_space_group_name_H-M_alt 'P -1'
_symmetry_space_group_name_Hall '-P 1'
_symmetry_space_group_name_H-M 'P -1'
_atom_sites_solution_hydrogens mixed
_atom_sites_solution_primary direct
_atom_sites_solution_secondary difmap
_audit_creation_method SHELXL-2014/7
_audit_update_record
;
2016-11-23 deposited with the CCDC.
2016-12-14 downloaded from the CCDC.
;
_cell_angle_alpha 94.489(5)
_cell_angle_beta 98.981(5)
_cell_angle_gamma 107.591(5)
_cell_formula_units_Z 2
_cell_length_a 9.3766(5)
_cell_length_b 9.8778(8)
_cell_length_c 23.678(2)
_cell_measurement_reflns_used 58270
_cell_measurement_temperature 100(2)
_cell_measurement_theta_max 72.056
_cell_measurement_theta_min 4.867
_cell_volume 2046.5(3)
_computing_cell_refinement 'HKL3000 (Otwinowski & Minor, 1997)'
_computing_data_collection 'CrystalClear-SM Expert 2.1 b32 (Rigaku, 2014)'
_computing_data_reduction 'HKL3000 (Otwinowski & Minor, 1997)'
_computing_structure_refinement
;  
SHELXL-2014/7 (Sheldrick, 2014), 
SHELXLE Rev714 (H\"ubschle et al., 2011)
;
_computing_structure_solution 'SHELXS-97 (Sheldrick, 2008)'
_diffrn_ambient_temperature 100(2)
_diffrn_measured_fraction_theta_full 0.984
_diffrn_measured_fraction_theta_max 0.963
_diffrn_measurement_device_type 'Rigaku Rapid II curved image plate diffractometer'
_diffrn_measurement_method 'omega scans'
_diffrn_radiation_monochromator 'laterally graded multilayer (Goebel) mirror'
_diffrn_radiation_type CuK\a
_diffrn_radiation_wavelength 1.54178
_diffrn_reflns_av_R_equivalents 0.0725
_diffrn_reflns_av_unetI/netI 0.0359
_diffrn_reflns_Laue_measured_fraction_full 0.984
_diffrn_reflns_Laue_measured_fraction_max 0.963
_diffrn_reflns_limit_h_max 11
_diffrn_reflns_limit_h_min -11
_diffrn_reflns_limit_k_max 11
_diffrn_reflns_limit_k_min -11
_diffrn_reflns_limit_l_max 29
_diffrn_reflns_limit_l_min -28
_diffrn_reflns_number 58270
_diffrn_reflns_point_group_measured_fraction_full 0.984
_diffrn_reflns_point_group_measured_fraction_max 0.963
_diffrn_reflns_theta_full 67.679
_diffrn_reflns_theta_max 72.056
_diffrn_reflns_theta_min 4.867
_diffrn_source 'microfocus X-ray tube'
_exptl_absorpt_coefficient_mu 6.549
_exptl_absorpt_correction_T_max 0.735
_exptl_absorpt_correction_T_min 0.433
_exptl_absorpt_correction_type multi-scan
_exptl_absorpt_process_details 'SCALEPACK (Otwinowski & Minor, 1997)'
_exptl_crystal_colour black
_exptl_crystal_density_diffrn 1.297
_exptl_crystal_description plate
_exptl_crystal_F_000 844
_exptl_crystal_size_max 0.100
_exptl_crystal_size_mid 0.100
_exptl_crystal_size_min 0.050
_refine_diff_density_max 0.500
_refine_diff_density_min -0.452
_refine_diff_density_rms 0.066
_refine_ls_extinction_method none
_refine_ls_goodness_of_fit_ref 1.041
_refine_ls_hydrogen_treatment mixed
_refine_ls_matrix_type full
_refine_ls_number_parameters 495
_refine_ls_number_reflns 7767
_refine_ls_number_restraints 6
_refine_ls_restrained_S_all 1.041
_refine_ls_R_factor_all 0.0578
_refine_ls_R_factor_gt 0.0457
_refine_ls_shift/su_max 0.001
_refine_ls_shift/su_mean 0.000
_refine_ls_structure_factor_coef Fsqd
_refine_ls_weighting_details 'w=1/[\s^2^(Fo^2^)+(0.0447P)^2^+3.2586P] where P=(Fo^2^+2Fc^2^)/3'
_refine_ls_weighting_scheme calc
_refine_ls_wR_factor_gt 0.1068
_refine_ls_wR_factor_ref 0.1155
_reflns_Friedel_coverage 0.000
_reflns_number_gt 6589
_reflns_number_total 7767
_reflns_threshold_expression 'I > 2\s(I)'
_cod_data_source_file c6dt04465d2.cif
_cod_data_source_block 10
_cod_depositor_comments 'Adding full bibliography for 7041484--7041490.cif.'
_cod_database_code 7041485
_shelx_shelxl_version_number 2014/7
_shelx_space_group_comment
;
The symmetry employed for this shelxl refinement is uniquely defined
by the following loop, which should always be used as a source of
symmetry information in preference to the above space-group names.
They are only intended as comments.
;
_shelx_estimated_absorpt_t_min 0.560
_shelx_estimated_absorpt_t_max 0.735

loop_
_space_group_symop_operation_xyz
'x, y, z'
'-x, -y, -z'

loop_
_atom_site_label
_atom_site_type_symbol
_atom_site_fract_x
_atom_site_fract_y
_atom_site_fract_z
_atom_site_U_iso_or_equiv
_atom_site_adp_type
_atom_site_occupancy
_atom_site_site_symmetry_order
_atom_site_calc_flag
_atom_site_refinement_flags_posn
_atom_site_refinement_flags_adp
_atom_site_refinement_flags_occupancy
Fe1 Fe 0.68064(5) 0.89752(5) 0.32637(2) 0.02080(12) Uani 1 1 d . . .
Fe2 Fe 0.75464(5) 1.05146(5) 0.25477(2) 0.01997(12) Uani 1 1 d . . .
C2 C 0.3651(3) 0.8296(3) 0.33598(12) 0.0222(6) Uani 1 1 d . . .
Cl3 Cl 0.73341(8) 0.80616(7) 0.23967(3) 0.02471(15) Uani 1 1 d . . .
C4 C 0.1698(3) 0.9046(3) 0.28149(12) 0.0257(6) Uani 1 1 d . . .
H4 H 0.0665 0.9019 0.2729 0.031 Uiso 1 1 calc R U .
C5 C 0.2774(3) 0.9874(3) 0.25149(12) 0.0240(6) Uani 1 1 d . . .
C6 C 0.4309(3) 0.9878(3) 0.26719(11) 0.0220(6) Uani 1 1 d . . .
C8 C 0.5066(3) 1.1263(3) 0.19331(12) 0.0227(6) Uani 1 1 d . . .
C9 C 0.3597(3) 1.1331(3) 0.17823(13) 0.0275(6) Uani 1 1 d . . .
H9 H 0.3373 1.1848 0.1477 0.033 Uiso 1 1 calc R U .
C10 C 0.4284(4) 0.6271(4) 0.10783(15) 0.0421(9) Uani 1 1 d . . .
H10 H 0.5049 0.6099 0.1350 0.051 Uiso 1 1 calc R U .
C11 C 0.3691(4) 0.7342(4) 0.12183(16) 0.0452(9) Uani 1 1 d . . .
H11 H 0.4049 0.7910 0.1586 0.054 Uiso 1 1 calc R U .
C12 C 0.2584(4) 0.7590(4) 0.08272(18) 0.0467(9) Uani 1 1 d . . .
H12 H 0.2181 0.8333 0.0924 0.056 Uiso 1 1 calc R U .
C13 C 0.2051(4) 0.6766(4) 0.02941(17) 0.0449(9) Uani 1 1 d . . .
H13 H 0.1284 0.6937 0.0024 0.054 Uiso 1 1 calc R U .
C14 C 0.2650(4) 0.5684(4) 0.01574(14) 0.0395(8) Uani 1 1 d . . .
H14 H 0.2283 0.5103 -0.0207 0.047 Uiso 1 1 calc R U .
C15 C 0.3770(4) 0.5450(4) 0.05462(15) 0.0369(8) Uani 1 1 d . . .
H15 H 0.4191 0.4721 0.0448 0.044 Uiso 1 1 calc R U .
C16 C 0.4247(3) 0.7471(3) 0.37460(12) 0.0236(6) Uani 1 1 d . . .
C17 C 0.3253(4) 0.6448(3) 0.40709(13) 0.0298(7) Uani 1 1 d . . .
H17A H 0.3734 0.5733 0.4186 0.045 Uiso 0.60(4) 1 calc R U P
H17B H 0.2256 0.5966 0.3823 0.045 Uiso 0.60(4) 1 calc R U P
H17C H 0.3120 0.6978 0.4416 0.045 Uiso 0.60(4) 1 calc R U P
H17D H 0.2340 0.6718 0.4097 0.045 Uiso 0.40(4) 1 calc R U P
H17E H 0.3817 0.6486 0.4460 0.045 Uiso 0.40(4) 1 calc R U P
H17F H 0.2953 0.5473 0.3867 0.045 Uiso 0.40(4) 1 calc R U P
C19 C 0.6510(3) 0.6985(3) 0.41794(12) 0.0252(6) Uani 1 1 d . . .
C20 C 0.6973(4) 0.5835(3) 0.39721(13) 0.0306(7) Uani 1 1 d . . .
C21 C 0.7895(4) 0.5329(4) 0.43606(15) 0.0375(8) Uani 1 1 d . . .
H21 H 0.8220 0.4558 0.4229 0.045 Uiso 1 1 calc R U .
C22 C 0.8353(4) 0.5920(4) 0.49347(16) 0.0430(9) Uani 1 1 d . . .
H22 H 0.8998 0.5567 0.5192 0.052 Uiso 1 1 calc R U .
C23 C 0.7863(4) 0.7029(4) 0.51319(14) 0.0369(8) Uani 1 1 d . . .
H23 H 0.8176 0.7429 0.5527 0.044 Uiso 1 1 calc R U .
C24 C 0.6925(3) 0.7572(3) 0.47665(12) 0.0279(7) Uani 1 1 d . . .
C25 C 0.6370(4) 0.8752(4) 0.50116(13) 0.0316(7) Uani 1 1 d . . .
H25 H 0.5598 0.8900 0.4701 0.038 Uiso 1 1 calc R U .
C26 C 0.7643(4) 1.0184(4) 0.52007(16) 0.0447(9) Uani 1 1 d . . .
H26A H 0.8048 1.0537 0.4864 0.067 Uiso 1 1 calc R U .
H26B H 0.8460 1.0050 0.5481 0.067 Uiso 1 1 calc R U .
H26C H 0.7237 1.0881 0.5379 0.067 Uiso 1 1 calc R U .
C27 C 0.5586(5) 0.8312(5) 0.55192(15) 0.0471(9) Uani 1 1 d . . .
H27A H 0.4824 0.7359 0.5408 0.071 Uiso 1 1 calc R U .
H27B H 0.5084 0.9007 0.5625 0.071 Uiso 1 1 calc R U .
H27C H 0.6346 0.8286 0.5849 0.071 Uiso 1 1 calc R U .
C28 C 0.6271(3) 1.1732(3) 0.16208(12) 0.0235(6) Uani 1 1 d . . .
C29 C 0.6054(4) 1.2492(4) 0.11033(13) 0.0290(7) Uani 1 1 d . . .
H29A H 0.6949 1.2661 0.0921 0.044 Uiso 1 1 calc R U .
H29B H 0.5924 1.3412 0.1226 0.044 Uiso 1 1 calc R U .
H29C H 0.5146 1.1899 0.0827 0.044 Uiso 1 1 calc R U .
C31 C 0.8733(3) 1.1728(3) 0.14710(11) 0.0207(6) Uani 1 1 d . . .
C32 C 0.8758(3) 1.0639(3) 0.10563(11) 0.0198(6) Uani 1 1 d . . .
C33 C 0.9923(3) 1.0954(3) 0.07347(12) 0.0248(6) Uani 1 1 d . . .
H33 H 0.9981 1.0222 0.0462 0.030 Uiso 1 1 calc R U .
C34 C 1.0988(3) 1.2300(3) 0.08033(12) 0.0259(6) Uani 1 1 d . . .
H34 H 1.1738 1.2503 0.0567 0.031 Uiso 1 1 calc R U .
C35 C 1.0957(3) 1.3350(3) 0.12179(13) 0.0268(6) Uani 1 1 d . . .
H35 H 1.1697 1.4273 0.1266 0.032 Uiso 1 1 calc R U .
C36 C 0.9864(3) 1.3084(3) 0.15674(12) 0.0225(6) Uani 1 1 d . . .
C37 C 0.9930(4) 1.4260(3) 0.20294(13) 0.0286(7) Uani 1 1 d . . .
H37 H 0.9138 1.3852 0.2262 0.034 Uiso 1 1 calc R U .
C38 C 1.1483(4) 1.4759(4) 0.24340(14) 0.0378(8) Uani 1 1 d . . .
H38A H 1.2263 1.5288 0.2229 0.057 Uiso 1 1 calc R U .
H38B H 1.1735 1.3925 0.2562 0.057 Uiso 1 1 calc R U .
H38C H 1.1449 1.5385 0.2770 0.057 Uiso 1 1 calc R U .
C39 C 0.9582(4) 1.5525(3) 0.17743(15) 0.0378(8) Uani 1 1 d . . .
H39A H 1.0347 1.5947 0.1545 0.057 Uiso 1 1 calc R U .
H39B H 0.9608 1.6248 0.2087 0.057 Uiso 1 1 calc R U .
H39C H 0.8569 1.5191 0.1528 0.057 Uiso 1 1 calc R U .
C40 C 0.9523(3) 1.1694(3) 0.30909(13) 0.0278(6) Uani 1 1 d D . .
H40A H 1.033(3) 1.137(3) 0.2964(14) 0.033 Uiso 1 1 d D U .
H40B H 0.973(4) 1.272(2) 0.3065(14) 0.033 Uiso 1 1 d D U .
C41 C 0.8857(4) 1.1121(4) 0.35552(13) 0.0309(7) Uani 1 1 d . . .
H41 H 0.830(4) 1.169(4) 0.3740(15) 0.037 Uiso 1 1 d . U .
C42 C 0.8914(4) 0.9850(4) 0.37769(13) 0.0317(7) Uani 1 1 d D . .
H42A H 0.876(4) 0.974(4) 0.4174(10) 0.038 Uiso 1 1 d D U .
H42B H 0.957(3) 0.936(3) 0.3617(14) 0.038 Uiso 1 1 d D U .
C43 C 0.7561(3) 0.9171(3) 0.09294(12) 0.0234(6) Uani 1 1 d . . .
H43 H 0.6928 0.9083 0.1236 0.028 Uiso 1 1 calc R U .
C44 C 0.8259(4) 0.7966(3) 0.09400(14) 0.0318(7) Uani 1 1 d . . .
H44A H 0.7448 0.7042 0.0891 0.048 Uiso 1 1 calc R U .
H44B H 0.8949 0.8090 0.1310 0.048 Uiso 1 1 calc R U .
H44C H 0.8830 0.7988 0.0626 0.048 Uiso 1 1 calc R U .
C45 C 0.6512(4) 0.9038(3) 0.03492(13) 0.0312(7) Uani 1 1 d . . .
H45A H 0.7108 0.9130 0.0041 0.047 Uiso 1 1 calc R U .
H45B H 0.6040 0.9798 0.0359 0.047 Uiso 1 1 calc R U .
H45C H 0.5716 0.8102 0.0276 0.047 Uiso 1 1 calc R U .
C46 C 0.6433(4) 0.5153(4) 0.33482(14) 0.0359(8) Uani 1 1 d . . .
H46 H 0.6044 0.5835 0.3129 0.043 Uiso 1 1 calc R U .
C47 C 0.7675(5) 0.4876(5) 0.30659(18) 0.0569(11) Uani 1 1 d . . .
H47A H 0.7263 0.4496 0.2658 0.085 Uiso 1 1 calc R U .
H47B H 0.8054 0.4178 0.3260 0.085 Uiso 1 1 calc R U .
H47C H 0.8512 0.5774 0.3096 0.085 Uiso 1 1 calc R U .
C48 C 0.5104(5) 0.3765(4) 0.32904(16) 0.0535(10) Uani 1 1 d . . .
H48A H 0.4706 0.3399 0.2881 0.080 Uiso 1 1 calc R U .
H48B H 0.4297 0.3955 0.3469 0.080 Uiso 1 1 calc R U .
H48C H 0.5458 0.3053 0.3484 0.080 Uiso 1 1 calc R U .
C49 C 0.2462(3) 1.0662(3) 0.20673(12) 0.0274(7) Uani 1 1 d . . .
H49 H 0.1469 1.0732 0.1962 0.033 Uiso 1 1 calc R U .
N50 N 0.5714(3) 0.7624(3) 0.37704(10) 0.0226(5) Uani 1 1 d . . .
N51 N 0.4745(3) 0.9150(3) 0.30893(10) 0.0222(5) Uani 1 1 d . . .
N52 N 0.5421(3) 1.0576(3) 0.23968(10) 0.0227(5) Uani 1 1 d . . .
N53 N 0.7530(3) 1.1411(2) 0.18017(10) 0.0208(5) Uani 1 1 d . . .
C3 C 0.2145(3) 0.8278(3) 0.32302(12) 0.0252(6) Uani 1 1 d . . .
H3 H 0.1416 0.7731 0.3431 0.030 Uiso 1 1 calc R U .

loop_
_atom_site_aniso_label
_atom_site_aniso_U_11
_atom_site_aniso_U_22
_atom_site_aniso_U_33
_atom_site_aniso_U_23
_atom_site_aniso_U_13
_atom_site_aniso_U_12
Fe1 0.0216(2) 0.0259(3) 0.0187(2) 0.00515(17) 0.00585(17) 0.01160(18)
Fe2 0.0211(2) 0.0228(2) 0.0198(2) 0.00595(17) 0.00553(16) 0.01100(18)
C2 0.0255(14) 0.0231(15) 0.0213(14) 0.0027(11) 0.0100(11) 0.0099(12)
Cl3 0.0299(3) 0.0253(4) 0.0234(3) 0.0042(3) 0.0093(3) 0.0131(3)
C4 0.0225(14) 0.0292(17) 0.0280(15) -0.0012(12) 0.0064(11) 0.0124(12)
C5 0.0241(14) 0.0275(16) 0.0224(14) -0.0015(12) 0.0058(11) 0.0116(12)
C6 0.0238(14) 0.0260(16) 0.0186(13) -0.0013(11) 0.0040(11) 0.0127(12)
C8 0.0248(14) 0.0252(16) 0.0204(14) 0.0036(11) 0.0036(11) 0.0115(12)
C9 0.0282(15) 0.0352(18) 0.0259(15) 0.0101(13) 0.0058(12) 0.0185(13)
C10 0.0321(17) 0.048(2) 0.040(2) 0.0131(17) 0.0095(15) 0.0009(16)
C11 0.040(2) 0.045(2) 0.039(2) -0.0050(16) 0.0155(16) -0.0053(17)
C12 0.046(2) 0.031(2) 0.065(3) 0.0007(18) 0.0236(19) 0.0106(17)
C13 0.0357(19) 0.042(2) 0.053(2) 0.0147(18) 0.0061(16) 0.0060(16)
C14 0.049(2) 0.0332(19) 0.0290(17) 0.0035(14) 0.0126(15) 0.0004(16)
C15 0.0367(18) 0.0327(19) 0.043(2) 0.0111(15) 0.0185(15) 0.0071(15)
C16 0.0280(14) 0.0242(15) 0.0197(14) -0.0014(11) 0.0069(11) 0.0097(12)
C17 0.0337(16) 0.0337(18) 0.0263(16) 0.0071(13) 0.0118(13) 0.0131(14)
C19 0.0275(15) 0.0286(16) 0.0226(14) 0.0091(12) 0.0083(11) 0.0103(13)
C20 0.0384(17) 0.0321(18) 0.0300(16) 0.0105(13) 0.0137(13) 0.0188(14)
C21 0.048(2) 0.037(2) 0.0417(19) 0.0149(15) 0.0159(16) 0.0275(16)
C22 0.043(2) 0.053(2) 0.046(2) 0.0241(18) 0.0111(16) 0.0279(18)
C23 0.0384(18) 0.046(2) 0.0286(17) 0.0120(15) 0.0031(14) 0.0169(16)
C24 0.0295(15) 0.0346(18) 0.0224(15) 0.0076(13) 0.0060(12) 0.0127(13)
C25 0.0348(17) 0.043(2) 0.0188(14) 0.0007(13) 0.0047(12) 0.0166(15)
C26 0.041(2) 0.047(2) 0.043(2) -0.0081(17) 0.0054(16) 0.0146(17)
C27 0.056(2) 0.059(3) 0.0346(19) 0.0099(17) 0.0209(17) 0.023(2)
C28 0.0280(15) 0.0260(16) 0.0197(14) 0.0046(11) 0.0045(11) 0.0129(12)
C29 0.0321(16) 0.0357(18) 0.0269(15) 0.0123(13) 0.0084(12) 0.0185(14)
C31 0.0240(13) 0.0228(15) 0.0196(13) 0.0074(11) 0.0073(11) 0.0110(12)
C32 0.0226(13) 0.0206(15) 0.0183(13) 0.0066(11) 0.0033(10) 0.0093(11)
C33 0.0289(15) 0.0269(16) 0.0225(14) 0.0044(12) 0.0071(12) 0.0134(13)
C34 0.0243(14) 0.0315(17) 0.0250(15) 0.0099(12) 0.0078(11) 0.0107(13)
C35 0.0248(14) 0.0254(16) 0.0303(16) 0.0090(12) 0.0063(12) 0.0061(12)
C36 0.0277(14) 0.0194(15) 0.0234(14) 0.0063(11) 0.0055(11) 0.0108(12)
C37 0.0382(17) 0.0207(15) 0.0291(16) 0.0027(12) 0.0107(13) 0.0108(13)
C38 0.046(2) 0.0307(18) 0.0325(18) -0.0021(14) 0.0051(15) 0.0084(15)
C39 0.049(2) 0.0248(17) 0.045(2) 0.0070(15) 0.0142(16) 0.0158(15)
C40 0.0265(15) 0.0274(17) 0.0299(16) 0.0060(13) 0.0048(12) 0.0087(13)
C41 0.0290(16) 0.0340(18) 0.0262(16) -0.0031(13) -0.0011(12) 0.0100(14)
C42 0.0303(16) 0.044(2) 0.0223(15) 0.0099(14) 0.0035(12) 0.0141(15)
C43 0.0279(14) 0.0231(15) 0.0197(14) 0.0050(11) 0.0056(11) 0.0080(12)
C44 0.0370(17) 0.0261(17) 0.0350(17) 0.0051(13) 0.0091(14) 0.0125(14)
C45 0.0334(16) 0.0306(18) 0.0259(16) 0.0038(13) -0.0002(13) 0.0076(14)
C46 0.057(2) 0.0308(18) 0.0337(17) 0.0116(14) 0.0210(16) 0.0256(16)
C47 0.066(3) 0.064(3) 0.056(3) 0.007(2) 0.031(2) 0.033(2)
C48 0.071(3) 0.052(2) 0.034(2) -0.0021(17) 0.0186(19) 0.013(2)
C49 0.0243(14) 0.0377(18) 0.0249(15) 0.0045(13) 0.0020(12) 0.0180(13)
N50 0.0262(12) 0.0233(13) 0.0216(12) 0.0039(10) 0.0079(10) 0.0105(10)
N51 0.0236(12) 0.0260(13) 0.0205(12) 0.0034(10) 0.0061(9) 0.0121(10)
N52 0.0263(12) 0.0270(13) 0.0201(12) 0.0044(10) 0.0068(9) 0.0148(10)
N53 0.0220(11) 0.0218(13) 0.0214(12) 0.0039(9) 0.0056(9) 0.0100(10)
C3 0.0246(14) 0.0274(16) 0.0243(15) 0.0011(12) 0.0098(11) 0.0072(12)

loop_
_atom_type_symbol
_atom_type_description
_atom_type_scat_dispersion_real
_atom_type_scat_dispersion_imag
_atom_type_scat_source
C C 0.0181 0.0091 'International Tables Vol C Tables 4.2.6.8 and 6.1.1.4'
H H 0.0000 0.0000 'International Tables Vol C Tables 4.2.6.8 and 6.1.1.4'
N N 0.0311 0.0180 'International Tables Vol C Tables 4.2.6.8 and 6.1.1.4'
Cl Cl 0.3639 0.7018 'International Tables Vol C Tables 4.2.6.8 and 6.1.1.4'
Fe Fe -1.1336 3.1974 'International Tables Vol C Tables 4.2.6.8 and 6.1.1.4'

loop_
_geom_angle_atom_site_label_1
_geom_angle_atom_site_label_2
_geom_angle_atom_site_label_3
_geom_angle
N51 Fe1 N50 78.96(10)
N51 Fe1 C42 143.94(12)
N50 Fe1 C42 100.96(11)
N51 Fe1 C41 116.89(11)
N50 Fe1 C41 127.76(10)
C42 Fe1 C41 36.50(12)
N51 Fe1 Cl3 107.56(7)
N50 Fe1 Cl3 120.17(7)
C42 Fe1 Cl3 103.45(10)
C41 Fe1 Cl3 102.65(8)
N51 Fe1 Fe2 89.05(7)
N50 Fe1 Fe2 167.29(7)
C42 Fe1 Fe2 91.20(9)
C41 Fe1 Fe2 61.70(8)
Cl3 Fe1 Fe2 59.43(2)
N52 Fe2 N53 79.60(9)
N52 Fe2 C40 135.30(11)
N53 Fe2 C40 106.41(11)
N52 Fe2 Cl3 105.62(8)
N53 Fe2 Cl3 112.40(7)
C40 Fe2 Cl3 111.96(9)
N52 Fe2 Fe1 87.37(7)
N53 Fe2 Fe1 162.04(7)
C40 Fe2 Fe1 91.55(9)
Cl3 Fe2 Fe1 59.27(2)
N52 Fe2 C41 115.72(10)
N53 Fe2 C41 139.16(11)
C40 Fe2 C41 35.50(11)
Cl3 Fe2 C41 99.96(8)
Fe1 Fe2 C41 58.12(8)
C3 C2 N51 120.1(3)
C3 C2 C16 126.8(3)
N51 C2 C16 113.1(2)
Fe1 Cl3 Fe2 61.30(2)
C3 C4 C5 120.2(3)
C3 C4 H4 119.9
C5 C4 H4 119.9
C49 C5 C4 126.1(3)
C49 C5 C6 117.1(3)
C4 C5 C6 116.8(3)
N51 C6 N52 115.3(2)
N51 C6 C5 122.6(3)
N52 C6 C5 122.1(3)
N52 C8 C9 119.7(3)
N52 C8 C28 113.9(2)
C9 C8 C28 126.1(3)
C49 C9 C8 121.2(3)
C49 C9 H9 119.4
C8 C9 H9 119.4
C15 C10 C11 120.1(4)
C15 C10 H10 120.0
C11 C10 H10 120.0
C12 C11 C10 120.0(3)
C12 C11 H11 120.0
C10 C11 H11 120.0
C11 C12 C13 120.4(4)
C11 C12 H12 119.8
C13 C12 H12 119.8
C12 C13 C14 119.2(4)
C12 C13 H13 120.4
C14 C13 H13 120.4
C15 C14 C13 120.3(3)
C15 C14 H14 119.9
C13 C14 H14 119.9
C14 C15 C10 120.0(3)
C14 C15 H15 120.0
C10 C15 H15 120.0
N50 C16 C2 115.0(3)
N50 C16 C17 123.0(3)
C2 C16 C17 121.8(3)
C16 C17 H17A 109.5
C16 C17 H17B 109.5
H17A C17 H17B 109.5
C16 C17 H17C 109.5
H17A C17 H17C 109.5
H17B C17 H17C 109.5
C16 C17 H17D 109.5
H17A C17 H17D 141.1
H17B C17 H17D 56.3
H17C C17 H17D 56.3
C16 C17 H17E 109.5
H17A C17 H17E 56.3
H17B C17 H17E 141.1
H17C C17 H17E 56.3
H17D C17 H17E 109.5
C16 C17 H17F 109.5
H17A C17 H17F 56.3
H17B C17 H17F 56.3
H17C C17 H17F 141.1
H17D C17 H17F 109.5
H17E C17 H17F 109.5
C24 C19 C20 121.2(3)
C24 C19 N50 120.3(3)
C20 C19 N50 118.3(3)
C21 C20 C19 118.0(3)
C21 C20 C46 121.4(3)
C19 C20 C46 120.6(3)
C22 C21 C20 121.7(3)
C22 C21 H21 119.2
C20 C21 H21 119.2
C21 C22 C23 119.5(3)
C21 C22 H22 120.3
C23 C22 H22 120.3
C22 C23 C24 121.6(3)
C22 C23 H23 119.2
C24 C23 H23 119.2
C23 C24 C19 118.0(3)
C23 C24 C25 119.4(3)
C19 C24 C25 122.6(3)
C24 C25 C26 113.0(3)
C24 C25 C27 111.0(3)
C26 C25 C27 109.3(3)
C24 C25 H25 107.7
C26 C25 H25 107.7
C27 C25 H25 107.7
C25 C26 H26A 109.5
C25 C26 H26B 109.5
H26A C26 H26B 109.5
C25 C26 H26C 109.5
H26A C26 H26C 109.5
H26B C26 H26C 109.5
C25 C27 H27A 109.5
C25 C27 H27B 109.5
H27A C27 H27B 109.5
C25 C27 H27C 109.5
H27A C27 H27C 109.5
H27B C27 H27C 109.5
N53 C28 C8 116.3(2)
N53 C28 C29 123.6(3)
C8 C28 C29 120.1(2)
C28 C29 H29A 109.5
C28 C29 H29B 109.5
H29A C29 H29B 109.5
C28 C29 H29C 109.5
H29A C29 H29C 109.5
H29B C29 H29C 109.5
C32 C31 C36 121.0(2)
C32 C31 N53 118.1(2)
C36 C31 N53 120.9(2)
C33 C32 C31 117.9(3)
C33 C32 C43 118.9(2)
C31 C32 C43 123.2(2)
C34 C33 C32 121.7(3)
C34 C33 H33 119.2
C32 C33 H33 119.2
C33 C34 C35 119.5(3)
C33 C34 H34 120.2
C35 C34 H34 120.2
C34 C35 C36 121.4(3)
C34 C35 H35 119.3
C36 C35 H35 119.3
C35 C36 C31 118.3(3)
C35 C36 C37 118.8(3)
C31 C36 C37 122.8(3)
C36 C37 C39 112.1(3)
C36 C37 C38 110.4(3)
C39 C37 C38 110.6(3)
C36 C37 H37 107.9
C39 C37 H37 107.9
C38 C37 H37 107.9
C37 C38 H38A 109.5
C37 C38 H38B 109.5
H38A C38 H38B 109.5
C37 C38 H38C 109.5
H38A C38 H38C 109.5
H38B C38 H38C 109.5
C37 C39 H39A 109.5
C37 C39 H39B 109.5
H39A C39 H39B 109.5
C37 C39 H39C 109.5
H39A C39 H39C 109.5
H39B C39 H39C 109.5
C41 C40 Fe2 87.99(19)
C41 C40 H40A 120(2)
Fe2 C40 H40A 106(2)
C41 C40 H40B 119(2)
Fe2 C40 H40B 111(2)
H40A C40 H40B 110(3)
C42 C41 C40 126.8(3)
C42 C41 Fe1 59.61(17)
C40 C41 Fe1 113.4(2)
C42 C41 Fe2 108.8(2)
C40 C41 Fe2 56.51(16)
Fe1 C41 Fe2 60.18(7)
C42 C41 H41 118(2)
C40 C41 H41 115(2)
Fe1 C41 H41 98(2)
Fe2 C41 H41 105(2)
C41 C42 Fe1 83.89(19)
C41 C42 H42A 119(2)
Fe1 C42 H42A 106(2)
C41 C42 H42B 116(2)
Fe1 C42 H42B 106(2)
H42A C42 H42B 118(3)
C32 C43 C44 112.4(2)
C32 C43 C45 109.8(2)
C44 C43 C45 111.0(2)
C32 C43 H43 107.8
C44 C43 H43 107.8
C45 C43 H43 107.8
C43 C44 H44A 109.5
C43 C44 H44B 109.5
H44A C44 H44B 109.5
C43 C44 H44C 109.5
H44A C44 H44C 109.5
H44B C44 H44C 109.5
C43 C45 H45A 109.5
C43 C45 H45B 109.5
H45A C45 H45B 109.5
C43 C45 H45C 109.5
H45A C45 H45C 109.5
H45B C45 H45C 109.5
C47 C46 C20 113.9(3)
C47 C46 C48 109.9(3)
C20 C46 C48 111.0(3)
C47 C46 H46 107.3
C20 C46 H46 107.3
C48 C46 H46 107.3
C46 C47 H47A 109.5
C46 C47 H47B 109.5
H47A C47 H47B 109.5
C46 C47 H47C 109.5
H47A C47 H47C 109.5
H47B C47 H47C 109.5
C46 C48 H48A 109.5
C46 C48 H48B 109.5
H48A C48 H48B 109.5
C46 C48 H48C 109.5
H48A C48 H48C 109.5
H48B C48 H48C 109.5
C9 C49 C5 119.9(3)
C9 C49 H49 120.0
C5 C49 H49 120.0
C16 N50 C19 121.5(2)
C16 N50 Fe1 116.45(19)
C19 N50 Fe1 121.75(18)
C6 N51 C2 119.3(2)
C6 N51 Fe1 123.60(18)
C2 N51 Fe1 116.41(19)
C6 N52 C8 119.7(2)
C6 N52 Fe2 124.60(19)
C8 N52 Fe2 115.27(18)
C28 N53 C31 119.1(2)
C28 N53 Fe2 114.43(18)
C31 N53 Fe2 126.51(17)
C4 C3 C2 120.8(3)
C4 C3 H3 119.6
C2 C3 H3 119.6

loop_
_geom_bond_atom_site_label_1
_geom_bond_atom_site_label_2
_geom_bond_distance
Fe1 N51 1.975(2)
Fe1 N50 2.020(2)
Fe1 C42 2.045(3)
Fe1 C41 2.357(3)
Fe1 Cl3 2.3601(8)
Fe1 Fe2 2.4086(6)
Fe2 N52 1.989(2)
Fe2 N53 2.037(2)
Fe2 C40 2.040(3)
Fe2 Cl3 2.3642(8)
Fe2 C41 2.444(3)
C2 C3 1.392(4)
C2 N51 1.393(4)
C2 C16 1.430(4)
C4 C3 1.377(4)
C4 C5 1.417(4)
C4 H4 0.9500
C5 C49 1.409(4)
C5 C6 1.428(4)
C6 N51 1.350(4)
C6 N52 1.354(4)
C8 N52 1.384(4)
C8 C9 1.391(4)
C8 C28 1.427(4)
C9 C49 1.376(4)
C9 H9 0.9500
C10 C15 1.375(5)
C10 C11 1.377(5)
C10 H10 0.9500
C11 C12 1.373(6)
C11 H11 0.9500
C12 C13 1.379(5)
C12 H12 0.9500
C13 C14 1.388(5)
C13 H13 0.9500
C14 C15 1.372(5)
C14 H14 0.9500
C15 H15 0.9500
C16 N50 1.329(4)
C16 C17 1.503(4)
C17 H17A 0.9800
C17 H17B 0.9800
C17 H17C 0.9800
C17 H17D 0.9800
C17 H17E 0.9800
C17 H17F 0.9800
C19 C24 1.410(4)
C19 C20 1.413(4)
C19 N50 1.431(4)
C20 C21 1.389(4)
C20 C46 1.516(5)
C21 C22 1.384(5)
C21 H21 0.9500
C22 C23 1.387(5)
C22 H22 0.9500
C23 C24 1.389(4)
C23 H23 0.9500
C24 C25 1.524(4)
C25 C26 1.529(5)
C25 C27 1.529(4)
C25 H25 1.0000
C26 H26A 0.9800
C26 H26B 0.9800
C26 H26C 0.9800
C27 H27A 0.9800
C27 H27B 0.9800
C27 H27C 0.9800
C28 N53 1.330(3)
C28 C29 1.505(4)
C29 H29A 0.9800
C29 H29B 0.9800
C29 H29C 0.9800
C31 C32 1.407(4)
C31 C36 1.411(4)
C31 N53 1.444(3)
C32 C33 1.400(4)
C32 C43 1.515(4)
C33 C34 1.381(4)
C33 H33 0.9500
C34 C35 1.381(4)
C34 H34 0.9500
C35 C36 1.393(4)
C35 H35 0.9500
C36 C37 1.511(4)
C37 C39 1.528(4)
C37 C38 1.529(4)
C37 H37 1.0000
C38 H38A 0.9800
C38 H38B 0.9800
C38 H38C 0.9800
C39 H39A 0.9800
C39 H39B 0.9800
C39 H39C 0.9800
C40 C41 1.420(4)
C40 H40A 0.98(2)
C40 H40B 0.98(2)
C41 C42 1.410(5)
C41 H41 1.00(3)
C42 H42A 0.98(2)
C42 H42B 0.99(2)
C43 C44 1.522(4)
C43 C45 1.531(4)
C43 H43 1.0000
C44 H44A 0.9800
C44 H44B 0.9800
C44 H44C 0.9800
C45 H45A 0.9800
C45 H45B 0.9800
C45 H45C 0.9800
C46 C47 1.511(5)
C46 C48 1.528(5)
C46 H46 1.0000
C47 H47A 0.9800
C47 H47B 0.9800
C47 H47C 0.9800
C48 H48A 0.9800
C48 H48B 0.9800
C48 H48C 0.9800
C49 H49 0.9500
C3 H3 0.9500

loop_
_geom_torsion_atom_site_label_1
_geom_torsion_atom_site_label_2
_geom_torsion_atom_site_label_3
_geom_torsion_atom_site_label_4
_geom_torsion
C3 C4 C5 C49 177.4(3)
C3 C4 C5 C6 -0.9(4)
C49 C5 C6 N51 -179.2(3)
C4 C5 C6 N51 -0.8(4)
C49 C5 C6 N52 -1.6(4)
C4 C5 C6 N52 176.9(3)
N52 C8 C9 C49 -3.4(4)
C28 C8 C9 C49 170.5(3)
C15 C10 C11 C12 0.2(5)
C10 C11 C12 C13 0.3(5)
C11 C12 C13 C14 0.0(5)
C12 C13 C14 C15 -0.8(5)
C13 C14 C15 C10 1.2(5)
C11 C10 C15 C14 -1.0(5)
C3 C2 C16 N50 176.4(3)
N51 C2 C16 N50 -1.8(4)
C3 C2 C16 C17 -0.2(4)
N51 C2 C16 C17 -178.4(2)
C24 C19 C20 C21 -2.2(5)
N50 C19 C20 C21 172.7(3)
C24 C19 C20 C46 176.0(3)
N50 C19 C20 C46 -9.1(4)
C19 C20 C21 C22 0.2(5)
C46 C20 C21 C22 -178.0(3)
C20 C21 C22 C23 1.1(5)
C21 C22 C23 C24 -0.3(5)
C22 C23 C24 C19 -1.7(5)
C22 C23 C24 C25 177.6(3)
C20 C19 C24 C23 2.9(5)
N50 C19 C24 C23 -171.9(3)
C20 C19 C24 C25 -176.3(3)
N50 C19 C24 C25 8.9(4)
C23 C24 C25 C26 69.2(4)
C19 C24 C25 C26 -111.6(3)
C23 C24 C25 C27 -54.1(4)
C19 C24 C25 C27 125.1(3)
N52 C8 C28 N53 2.1(4)
C9 C8 C28 N53 -172.1(3)
N52 C8 C28 C29 179.7(3)
C9 C8 C28 C29 5.6(5)
C36 C31 C32 C33 -1.2(4)
N53 C31 C32 C33 179.7(2)
C36 C31 C32 C43 -179.1(3)
N53 C31 C32 C43 1.8(4)
C31 C32 C33 C34 -2.3(4)
C43 C32 C33 C34 175.7(3)
C32 C33 C34 C35 3.2(4)
C33 C34 C35 C36 -0.5(4)
C34 C35 C36 C31 -2.9(4)
C34 C35 C36 C37 177.5(3)
C32 C31 C36 C35 3.8(4)
N53 C31 C36 C35 -177.2(2)
C32 C31 C36 C37 -176.7(3)
N53 C31 C36 C37 2.4(4)
C35 C36 C37 C39 67.3(4)
C31 C36 C37 C39 -112.2(3)
C35 C36 C37 C38 -56.5(4)
C31 C36 C37 C38 124.0(3)
Fe2 C40 C41 C42 89.3(3)
Fe2 C40 C41 Fe1 20.8(2)
C40 C41 C42 Fe1 -97.8(3)
Fe2 C41 C42 Fe1 -35.99(17)
C33 C32 C43 C44 52.5(3)
C31 C32 C43 C44 -129.7(3)
C33 C32 C43 C45 -71.5(3)
C31 C32 C43 C45 106.3(3)
C21 C20 C46 C47 -46.1(5)
C19 C20 C46 C47 135.7(3)
C21 C20 C46 C48 78.5(4)
C19 C20 C46 C48 -99.7(4)
C8 C9 C49 C5 -1.0(5)
C4 C5 C49 C9 -174.9(3)
C6 C5 C49 C9 3.4(4)
C2 C16 N50 C19 173.5(2)
C17 C16 N50 C19 -10.0(4)
C2 C16 N50 Fe1 0.0(3)
C17 C16 N50 Fe1 176.6(2)
C24 C19 N50 C16 -74.4(4)
C20 C19 N50 C16 110.7(3)
C24 C19 N50 Fe1 98.7(3)
C20 C19 N50 Fe1 -76.2(3)
N52 C6 N51 C2 -174.3(2)
C5 C6 N51 C2 3.5(4)
N52 C6 N51 Fe1 -4.1(3)
C5 C6 N51 Fe1 173.7(2)
C3 C2 N51 C6 -4.7(4)
C16 C2 N51 C6 173.6(2)
C3 C2 N51 Fe1 -175.5(2)
C16 C2 N51 Fe1 2.8(3)
N51 C6 N52 C8 175.1(2)
C5 C6 N52 C8 -2.7(4)
N51 C6 N52 Fe2 2.6(3)
C5 C6 N52 Fe2 -175.1(2)
C9 C8 N52 C6 5.2(4)
C28 C8 N52 C6 -169.4(2)
C9 C8 N52 Fe2 178.3(2)
C28 C8 N52 Fe2 3.7(3)
C8 C28 N53 C31 173.9(2)
C29 C28 N53 C31 -3.6(4)
C8 C28 N53 Fe2 -6.8(3)
C29 C28 N53 Fe2 175.7(2)
C32 C31 N53 C28 -93.9(3)
C36 C31 N53 C28 87.1(3)
C32 C31 N53 Fe2 86.9(3)
C36 C31 N53 Fe2 -92.2(3)
C5 C4 C3 C2 -0.4(4)
N51 C2 C3 C4 3.2(4)
C16 C2 C3 C4 -174.9(3)
